data_4328470
loop_
_publ_author_name
'Elisabeth Seikel'
'Benjamin Oelkers'
'J\"org Sundermeyer'

_publ_section_title
;
 Axial Functionalization of Sterically Hindered Titanium Phthalocyanines
;
_journal_name_full 'Inorganic Chemistry'
_journal_page_first 2709
_journal_page_last 2717
_journal_paper_doi 10.1021/ic202749v
_journal_volume 51
_journal_year 2012
_chemical_formula_moiety 'C64 H72 N8 O Ti, 3(C6 H6)'
_chemical_formula_sum 'C82 H90 N8 O Ti'
_chemical_formula_weight 1251.49
_chemical_name_systematic
;
 ?
;
_space_group_IT_number 12
_symmetry_cell_setting monoclinic
_symmetry_space_group_name_Hall '-I 2y'
_symmetry_space_group_name_H-M 'I 1 2/m 1'
_atom_sites_solution_hydrogens geom
_atom_sites_solution_primary direct
_atom_sites_solution_secondary difmap
_audit_creation_method SHELXL-97
_cell_angle_alpha 90.00
_cell_angle_beta 111.031(6)
_cell_angle_gamma 90.00
_cell_formula_units_Z 2
_cell_length_a 13.2868(11)
_cell_length_b 18.8506(11)
_cell_length_c 14.4279(12)
_cell_measurement_reflns_used 3645
_cell_measurement_temperature 100(2)
_cell_measurement_theta_max 21.43
_cell_measurement_theta_min 1.76
_cell_volume 3373.0(5)
_computing_cell_refinement 'STOE X-AREA'
_computing_data_collection 'STOE X-AREA'
_computing_data_reduction 'STOE X-RED'
_computing_molecular_graphics 'Ortep-3 for Windows (Farrugia, 1997)'
_computing_publication_material 'WinGX publication routines (Farrugia, 1999)'
_computing_structure_refinement 'SHELXL-97 (Sheldrick, 1997)'
_computing_structure_solution 'SIR2004 (Giacovazzo et al, 2004)'
_diffrn_ambient_temperature 100(2)
_diffrn_detector_area_resol_mean 6.67
_diffrn_measured_fraction_theta_full 0.999
_diffrn_measured_fraction_theta_max 0.995
_diffrn_measurement_device_type 'STOE IPDS 2'
_diffrn_measurement_method 'rotation method'
_diffrn_radiation_monochromator graphite
_diffrn_radiation_source 'fine-focus sealed tube'
_diffrn_radiation_type MoK\a
_diffrn_radiation_wavelength 0.71073
_diffrn_reflns_av_R_equivalents 0.0997
_diffrn_reflns_av_sigmaI/netI 0.1407
_diffrn_reflns_limit_h_max 16
_diffrn_reflns_limit_h_min -16
_diffrn_reflns_limit_k_max 23
_diffrn_reflns_limit_k_min -21
_diffrn_reflns_limit_l_max 18
_diffrn_reflns_limit_l_min -18
_diffrn_reflns_number 11419
_diffrn_reflns_theta_full 25.00
_diffrn_reflns_theta_max 26.72
_diffrn_reflns_theta_min 1.79
_exptl_absorpt_coefficient_mu 0.181
_exptl_absorpt_correction_T_max 0.993
_exptl_absorpt_correction_T_min 0.9681
_exptl_absorpt_correction_type gaussian
_exptl_absorpt_process_details
;
a grid of  8 x  8 x  8 =   512 sampling points was used
;
_exptl_crystal_colour blue
_exptl_crystal_density_diffrn 1.232
_exptl_crystal_description plate
_exptl_crystal_F_000 1336
_exptl_crystal_size_max 0.21
_exptl_crystal_size_mid 0.21
_exptl_crystal_size_min 0.02
_refine_diff_density_max 0.365
_refine_diff_density_min -0.326
_refine_diff_density_rms 0.051
_refine_ls_extinction_method none
_refine_ls_goodness_of_fit_ref 0.865
_refine_ls_hydrogen_treatment constr
_refine_ls_matrix_type full
_refine_ls_number_parameters 231
_refine_ls_number_reflns 3685
_refine_ls_number_restraints 0
_refine_ls_restrained_S_all 0.865
_refine_ls_R_factor_all 0.1685
_refine_ls_R_factor_gt 0.0628
_refine_ls_shift/su_max 0.000
_refine_ls_shift/su_mean 0.000
_refine_ls_structure_factor_coef Fsqd
_refine_ls_weighting_details 'calc w=1/[\s^2^(Fo^2^)+(0.0695P)^2^+0.0000P] where P=(Fo^2^+2Fc^2^)/3'
_refine_ls_weighting_scheme calc
_refine_ls_wR_factor_gt 0.1359
_refine_ls_wR_factor_ref 0.1689
_reflns_number_gt 1568
_reflns_number_total 3685
_reflns_threshold_expression >2sigma(I)
_cod_data_source_file ic202749v_si_004.cif
_cod_data_source_block es-174
_cod_original_cell_volume 3373.0(4)
_cod_original_sg_symbol_H-M 'I 2/m'
_cod_database_code 4328470

loop_
_symmetry_equiv_pos_as_xyz
'x, y, z'
'-x, y, -z'
'x+1/2, y+1/2, z+1/2'
'-x+1/2, y+1/2, -z+1/2'
'-x, -y, -z'
'x, -y, z'
'-x+1/2, -y+1/2, -z+1/2'
'x+1/2, -y+1/2, z+1/2'

loop_
_atom_site_label
_atom_site_type_symbol
_atom_site_fract_x
_atom_site_fract_y
_atom_site_fract_z
_atom_site_U_iso_or_equiv
_atom_site_adp_type
_atom_site_occupancy
_atom_site_symmetry_multiplicity
_atom_site_calc_flag
_atom_site_refinement_flags
C1 C 0.7222(2) 0.06198(18) 0.0818(2) 0.0343(7) Uani 1 1 d .
C2 C 0.5946(3) 0.14607(18) 0.0323(2) 0.0366(8) Uani 1 1 d .
C3 C 0.7782(3) 0.13046(18) 0.1010(2) 0.0389(8) Uani 1 1 d .
C4 C 0.8857(3) 0.1495(2) 0.1436(2) 0.0461(9) Uani 1 1 d .
H4 H 0.9395 0.1137 0.1656 0.055 Uiso 1 1 calc R
C5 C 0.9156(3) 0.2206(2) 0.1545(2) 0.0497(10) Uani 1 1 d .
C6 C 1.0357(3) 0.2390(2) 0.2056(3) 0.0601(12) Uani 1 1 d .
C7 C 1.0479(4) 0.3212(3) 0.2290(4) 0.102(2) Uani 1 1 d .
H7A H 1.0308 0.3303 0.2894 0.123 Uiso 1 1 calc R
H7B H 1.1241 0.3348 0.2441 0.123 Uiso 1 1 calc R
C8 C 0.9795(4) 0.3667(3) 0.1492(4) 0.0915(16) Uani 1 1 d .
H8A H 0.9972 0.3588 0.0890 0.110 Uiso 1 1 calc R
H8B H 0.9951 0.4170 0.1690 0.110 Uiso 1 1 calc R
C9 C 0.8616(3) 0.3528(2) 0.1250(3) 0.0565(11) Uani 1 1 d .
C10 C 0.8352(3) 0.2737(2) 0.1184(2) 0.0469(9) Uani 1 1 d .
C11 C 0.7260(3) 0.2538(2) 0.0772(2) 0.0452(9) Uani 1 1 d .
H11 H 0.6715 0.2891 0.0550 0.054 Uiso 1 1 calc R
C12 C 0.6982(3) 0.1825(2) 0.0689(2) 0.0410(8) Uani 1 1 d .
C13 C 1.0817(3) 0.2021(2) 0.3071(2) 0.0542(10) Uani 1 1 d .
H13A H 1.0345 0.2112 0.3446 0.081 Uiso 1 1 calc R
H13B H 1.1539 0.2206 0.3440 0.081 Uiso 1 1 calc R
H13C H 1.0859 0.1509 0.2974 0.081 Uiso 1 1 calc R
C14 C 1.0983(3) 0.2128(3) 0.1421(3) 0.099(2) Uani 1 1 d .
H14A H 1.0910 0.1612 0.1347 0.148 Uiso 1 1 calc R
H14B H 1.1746 0.2252 0.1743 0.148 Uiso 1 1 calc R
H14C H 1.0695 0.2353 0.0765 0.148 Uiso 1 1 calc R
C15 C 0.8182(4) 0.3878(2) 0.1991(3) 0.0718(13) Uani 1 1 d .
H15A H 0.8554 0.3680 0.2655 0.108 Uiso 1 1 calc R
H15B H 0.7407 0.3787 0.1787 0.108 Uiso 1 1 calc R
H15C H 0.8310 0.4391 0.2005 0.108 Uiso 1 1 calc R
C16 C 0.8048(4) 0.3889(2) 0.0228(3) 0.0755(14) Uani 1 1 d .
H16A H 0.8314 0.4376 0.0249 0.113 Uiso 1 1 calc R
H16B H 0.7268 0.3897 0.0076 0.113 Uiso 1 1 calc R
H16C H 0.8204 0.3622 -0.0288 0.113 Uiso 1 1 calc R
C100 C 0.6783(4) 0.5000 0.8058(4) 0.0577(15) Uani 1 2 d S
H100 H 0.6799 0.5000 0.8722 0.069 Uiso 1 2 calc SR
C101 C 0.7716(5) 0.5000 0.7889(6) 0.079(2) Uani 1 2 d S
H101 H 0.8380 0.5000 0.8436 0.095 Uiso 1 2 calc SR
C102 C 0.7725(6) 0.5000 0.6955(7) 0.092(2) Uani 1 2 d S
H102 H 0.8387 0.5000 0.6843 0.111 Uiso 1 2 calc SR
C103 C 0.6750(7) 0.5000 0.6166(6) 0.114(3) Uani 1 2 d S
H103 H 0.6733 0.5000 0.5502 0.137 Uiso 1 2 calc SR
C104 C 0.5804(6) 0.5000 0.6354(5) 0.120(4) Uani 1 2 d S
H104 H 0.5133 0.5000 0.5815 0.144 Uiso 1 2 calc SR
C105 C 0.5820(4) 0.5000 0.7293(4) 0.0610(16) Uani 1 2 d S
H105 H 0.5165 0.5000 0.7417 0.073 Uiso 1 2 calc SR
C200 C 0.4600(4) 0.4638(3) -0.0868(4) 0.0934(18) Uani 1 1 d .
H200 H 0.4318 0.4387 -0.1478 0.112 Uiso 1 1 calc R
C201 C 0.5000 0.4276(5) 0.0000 0.098(2) Uani 1 2 d S
H201 H 0.5000 0.3772 0.0000 0.117 Uiso 1 2 calc SR
N1 N 0.61293(19) 0.07394(13) 0.04031(18) 0.0341(6) Uani 1 1 d .
N2 N 0.5000 0.1799(2) 0.0000 0.0383(9) Uani 1 2 d S
N3 N 0.7732(3) 0.0000 0.1027(3) 0.0376(9) Uani 1 2 d S
O1 O 0.4944(5) 0.0000 0.1575(4) 0.0422(16) Uani 0.50 2 d SP
Ti1 Ti 0.49819(13) 0.0000 0.04511(12) 0.0345(4) Uani 0.50 2 d SP

loop_
_atom_site_aniso_label
_atom_site_aniso_U_11
_atom_site_aniso_U_22
_atom_site_aniso_U_33
_atom_site_aniso_U_23
_atom_site_aniso_U_13
_atom_site_aniso_U_12
C1 0.0304(17) 0.035(2) 0.0333(16) 0.0000(15) 0.0061(14) -0.0014(16)
C2 0.0352(17) 0.032(2) 0.0355(16) 0.0024(15) 0.0034(14) -0.0010(16)
C3 0.0381(19) 0.038(2) 0.0373(18) 0.0048(16) 0.0097(15) -0.0051(17)
C4 0.037(2) 0.054(3) 0.0392(19) 0.0084(17) 0.0047(16) -0.0086(18)
C5 0.051(2) 0.053(3) 0.0362(19) 0.0064(17) 0.0041(17) -0.019(2)
C6 0.043(2) 0.065(3) 0.051(2) 0.018(2) -0.0089(18) -0.017(2)
C7 0.100(4) 0.082(4) 0.083(3) 0.019(3) -0.017(3) -0.057(3)
C8 0.090(4) 0.063(3) 0.097(4) 0.008(3) 0.004(3) -0.036(3)
C9 0.065(3) 0.044(3) 0.048(2) -0.0014(19) 0.0047(19) -0.021(2)
C10 0.056(2) 0.044(2) 0.0333(18) -0.0005(16) 0.0068(17) -0.018(2)
C11 0.053(2) 0.035(2) 0.0386(18) 0.0035(16) 0.0052(16) -0.0044(18)
C12 0.041(2) 0.038(2) 0.0385(18) 0.0020(16) 0.0080(16) -0.0041(17)
C13 0.041(2) 0.062(3) 0.045(2) 0.0034(19) -0.0025(16) -0.0064(19)
C14 0.046(3) 0.190(7) 0.050(2) 0.012(3) 0.005(2) -0.046(3)
C15 0.118(4) 0.043(3) 0.047(2) -0.004(2) 0.020(2) -0.015(3)
C16 0.127(4) 0.043(3) 0.050(2) 0.004(2) 0.023(3) -0.024(3)
C100 0.055(4) 0.055(4) 0.049(3) 0.000 0.002(3) 0.000
C101 0.055(4) 0.087(6) 0.084(5) 0.000 0.012(4) 0.000
C102 0.070(5) 0.091(6) 0.131(7) 0.000 0.055(5) 0.000
C103 0.105(6) 0.172(10) 0.075(5) 0.000 0.045(5) 0.000
C104 0.072(5) 0.232(12) 0.052(4) 0.000 0.020(4) 0.000
C105 0.050(3) 0.077(5) 0.054(3) 0.000 0.017(3) 0.000
C200 0.075(3) 0.129(5) 0.084(3) -0.026(3) 0.039(3) -0.026(3)
C201 0.125(7) 0.076(6) 0.117(7) 0.000 0.073(6) 0.000
N1 0.0330(15) 0.0263(17) 0.0378(14) 0.0004(12) 0.0063(12) -0.0006(13)
N2 0.039(2) 0.033(2) 0.035(2) 0.000 0.0036(17) 0.000
N3 0.030(2) 0.040(3) 0.036(2) 0.000 0.0042(17) 0.000
O1 0.049(4) 0.048(4) 0.026(3) 0.000 0.008(3) 0.000
Ti1 0.0331(9) 0.0318(11) 0.0354(8) 0.000 0.0081(8) 0.000

loop_
_atom_type_symbol
_atom_type_description
_atom_type_scat_dispersion_real
_atom_type_scat_dispersion_imag
_atom_type_scat_source
C C 0.0033 0.0016 'International Tables Vol C Tables 4.2.6.8 and 6.1.1.4'
H H 0.0000 0.0000 'International Tables Vol C Tables 4.2.6.8 and 6.1.1.4'
N N 0.0061 0.0033 'International Tables Vol C Tables 4.2.6.8 and 6.1.1.4'
O O 0.0106 0.0060 'International Tables Vol C Tables 4.2.6.8 and 6.1.1.4'
Ti Ti 0.2776 0.4457 'International Tables Vol C Tables 4.2.6.8 and 6.1.1.4'

loop_
_geom_angle_atom_site_label_1
_geom_angle_atom_site_label_2
_geom_angle_atom_site_label_3
_geom_angle
_geom_angle_site_symmetry_1
_geom_angle_site_symmetry_3
N3 C1 N1 128.0(3) . .
N3 C1 C3 123.3(3) . .
N1 C1 C3 108.8(3) . .
N2 C2 N1 128.0(3) . .
N2 C2 C12 123.4(3) . .
N1 C2 C12 108.6(3) . .
C4 C3 C12 120.4(3) . .
C4 C3 C1 133.2(3) . .
C12 C3 C1 106.4(3) . .
C3 C4 C5 120.5(4) . .
C3 C4 H4 119.8 . .
C5 C4 H4 119.8 . .
C4 C5 C10 119.5(3) . .
C4 C5 C6 118.5(4) . .
C10 C5 C6 122.1(3) . .
C14 C6 C13 108.1(3) . .
C14 C6 C5 109.5(3) . .
C13 C6 C5 110.2(3) . .
C14 C6 C7 114.2(4) . .
C13 C6 C7 105.4(3) . .
C5 C6 C7 109.4(4) . .
C8 C7 C6 114.8(4) . .
C8 C7 H7A 108.6 . .
C6 C7 H7A 108.6 . .
C8 C7 H7B 108.6 . .
C6 C7 H7B 108.6 . .
H7A C7 H7B 107.5 . .
C7 C8 C9 112.5(4) . .
C7 C8 H8A 109.1 . .
C9 C8 H8A 109.1 . .
C7 C8 H8B 109.1 . .
C9 C8 H8B 109.1 . .
H8A C8 H8B 107.8 . .
C8 C9 C10 112.5(4) . .
C8 C9 C15 112.6(4) . .
C10 C9 C15 109.1(3) . .
C8 C9 C16 104.8(3) . .
C10 C9 C16 110.3(3) . .
C15 C9 C16 107.3(3) . .
C11 C10 C5 119.5(3) . .
C11 C10 C9 117.8(4) . .
C5 C10 C9 122.7(3) . .
C12 C11 C10 119.8(3) . .
C12 C11 H11 120.1 . .
C10 C11 H11 120.1 . .
C11 C12 C3 120.3(3) . .
C11 C12 C2 132.4(3) . .
C3 C12 C2 107.3(3) . .
C6 C13 H13A 109.5 . .
C6 C13 H13B 109.5 . .
H13A C13 H13B 109.5 . .
C6 C13 H13C 109.5 . .
H13A C13 H13C 109.5 . .
H13B C13 H13C 109.5 . .
C6 C14 H14A 109.5 . .
C6 C14 H14B 109.5 . .
H14A C14 H14B 109.5 . .
C6 C14 H14C 109.5 . .
H14A C14 H14C 109.5 . .
H14B C14 H14C 109.5 . .
C9 C15 H15A 109.5 . .
C9 C15 H15B 109.5 . .
H15A C15 H15B 109.5 . .
C9 C15 H15C 109.5 . .
H15A C15 H15C 109.5 . .
H15B C15 H15C 109.5 . .
C9 C16 H16A 109.5 . .
C9 C16 H16B 109.5 . .
H16A C16 H16B 109.5 . .
C9 C16 H16C 109.5 . .
H16A C16 H16C 109.5 . .
H16B C16 H16C 109.5 . .
C101 C100 C105 120.8(6) . .
C101 C100 H100 119.6 . .
C105 C100 H100 119.6 . .
C100 C101 C102 121.3(6) . .
C100 C101 H101 119.4 . .
C102 C101 H101 119.4 . .
C101 C102 C103 118.6(7) . .
C101 C102 H102 120.7 . .
C103 C102 H102 120.7 . .
C104 C103 C102 119.2(7) . .
C104 C103 H103 120.4 . .
C102 C103 H103 120.4 . .
C105 C104 C103 120.8(7) . .
C105 C104 H104 119.6 . .
C103 C104 H104 119.6 . .
C104 C105 C100 119.2(6) . .
C104 C105 H105 120.4 . .
C100 C105 H105 120.4 . .
C201 C200 C200 120.2(4) . 6_565
C201 C200 H200 119.9 . .
C200 C200 H200 119.9 6_565 .
C200 C201 C200 119.6(8) 2_655 .
C200 C201 H201 120.2 2_655 .
C200 C201 H201 120.2 . .
C1 N1 C2 109.0(3) . .
C1 N1 Ti1 124.1(2) . 5_655
C2 N1 Ti1 123.0(2) . 5_655
C1 N1 Ti1 123.1(2) . .
C2 N1 Ti1 123.6(2) . .
C2 N2 C2 123.0(4) . 2_655
C1 N3 C1 122.9(4) . 6
Ti1 Ti1 O1 179.7(3) 5_655 .
Ti1 Ti1 N1 71.66(12) 5_655 5_655
O1 Ti1 N1 108.56(17) . 5_655
Ti1 Ti1 N1 71.66(12) 5_655 2_655
O1 Ti1 N1 108.56(17) . 2_655
N1 Ti1 N1 84.04(15) 5_655 2_655
Ti1 Ti1 N1 71.42(12) 5_655 6
O1 Ti1 N1 108.36(18) . 6
N1 Ti1 N1 84.52(13) 5_655 6
N1 Ti1 N1 143.08(9) 2_655 6
Ti1 Ti1 N1 71.42(12) 5_655 .
O1 Ti1 N1 108.36(18) . .
N1 Ti1 N1 143.08(9) 5_655 .
N1 Ti1 N1 84.52(13) 2_655 .
N1 Ti1 N1 83.90(15) 6 .

loop_
_geom_bond_atom_site_label_1
_geom_bond_atom_site_label_2
_geom_bond_distance
_geom_bond_site_symmetry_2
C1 N3 1.330(4) .
C1 N1 1.376(4) .
C1 C3 1.466(5) .
C2 N2 1.335(4) .
C2 N1 1.379(4) .
C2 C12 1.456(4) .
C3 C4 1.385(4) .
C3 C12 1.397(5) .
C4 C5 1.390(5) .
C4 H4 0.9500 .
C5 C10 1.421(5) .
C5 C6 1.538(5) .
C6 C14 1.523(6) .
C6 C13 1.535(5) .
C6 C7 1.583(7) .
C7 C8 1.462(7) .
C7 H7A 0.9900 .
C7 H7B 0.9900 .
C8 C9 1.500(6) .
C8 H8A 0.9900 .
C8 H8B 0.9900 .
C9 C10 1.526(5) .
C9 C15 1.534(6) .
C9 C16 1.553(5) .
C10 C11 1.407(5) .
C11 C12 1.389(5) .
C11 H11 0.9500 .
C13 H13A 0.9800 .
C13 H13B 0.9800 .
C13 H13C 0.9800 .
C14 H14A 0.9800 .
C14 H14B 0.9800 .
C14 H14C 0.9800 .
C15 H15A 0.9800 .
C15 H15B 0.9800 .
C15 H15C 0.9800 .
C16 H16A 0.9800 .
C16 H16B 0.9800 .
C16 H16C 0.9800 .
C100 C101 1.347(8) .
C100 C105 1.357(7) .
C100 H100 0.9500 .
C101 C102 1.351(10) .
C101 H101 0.9500 .
C102 C103 1.384(10) .
C102 H102 0.9500 .
C103 C104 1.377(9) .
C103 H103 0.9500 .
C104 C105 1.347(8) .
C104 H104 0.9500 .
C105 H105 0.9500 .
C200 C201 1.357(7) .
C200 C200 1.364(12) 6_565
C200 H200 0.9500 .
C201 C200 1.357(7) 2_655
C201 H201 0.9500 .
N1 Ti1 2.082(3) 5_655
N1 Ti1 2.085(3) .
N2 C2 1.335(4) 2_655
N3 C1 1.330(4) 6
O1 Ti1 1.641(6) .
Ti1 Ti1 1.320(3) 5_655
Ti1 N1 2.082(3) 5_655
Ti1 N1 2.082(3) 2_655
Ti1 N1 2.085(3) 6

loop_
_geom_torsion_atom_site_label_1
_geom_torsion_atom_site_label_2
_geom_torsion_atom_site_label_3
_geom_torsion_atom_site_label_4
_geom_torsion
_geom_torsion_site_symmetry_1
_geom_torsion_site_symmetry_4
N3 C1 C3 C4 -2.2(5) . .
N1 C1 C3 C4 177.8(3) . .
N3 C1 C3 C12 179.6(3) . .
N1 C1 C3 C12 -0.3(3) . .
C12 C3 C4 C5 -0.4(5) . .
C1 C3 C4 C5 -178.3(3) . .
C3 C4 C5 C10 -2.1(5) . .
C3 C4 C5 C6 177.8(3) . .
C4 C5 C6 C14 65.6(4) . .
C10 C5 C6 C14 -114.5(4) . .
C4 C5 C6 C13 -53.3(5) . .
C10 C5 C6 C13 126.7(4) . .
C4 C5 C6 C7 -168.6(3) . .
C10 C5 C6 C7 11.3(5) . .
C14 C6 C7 C8 80.5(5) . .
C13 C6 C7 C8 -161.1(4) . .
C5 C6 C7 C8 -42.7(6) . .
C6 C7 C8 C9 61.6(6) . .
C7 C8 C9 C10 -44.8(6) . .
C7 C8 C9 C15 79.1(5) . .
C7 C8 C9 C16 -164.6(4) . .
C4 C5 C10 C11 3.4(5) . .
C6 C5 C10 C11 -176.5(3) . .
C4 C5 C10 C9 -178.4(3) . .
C6 C5 C10 C9 1.7(5) . .
C8 C9 C10 C11 -167.6(3) . .
C15 C9 C10 C11 66.6(4) . .
C16 C9 C10 C11 -51.0(5) . .
C8 C9 C10 C5 14.2(5) . .
C15 C9 C10 C5 -111.6(4) . .
C16 C9 C10 C5 130.7(4) . .
C5 C10 C11 C12 -2.2(5) . .
C9 C10 C11 C12 179.5(3) . .
C10 C11 C12 C3 -0.2(5) . .
C10 C11 C12 C2 178.5(3) . .
C4 C3 C12 C11 1.6(5) . .
C1 C3 C12 C11 -180.0(3) . .
C4 C3 C12 C2 -177.4(3) . .
C1 C3 C12 C2 1.0(3) . .
N2 C2 C12 C11 -2.1(5) . .
N1 C2 C12 C11 179.7(3) . .
N2 C2 C12 C3 176.8(3) . .
N1 C2 C12 C3 -1.4(4) . .
C105 C100 C101 C102 0.000(3) . .
C100 C101 C102 C103 0.000(4) . .
C101 C102 C103 C104 0.000(3) . .
C102 C103 C104 C105 0.000(3) . .
C103 C104 C105 C100 0.000(2) . .
C101 C100 C105 C104 0.000(3) . .
C200 C200 C201 C200 0.000(1) 6_565 2_655
N3 C1 N1 C2 179.5(3) . .
C3 C1 N1 C2 -0.6(3) . .
N3 C1 N1 Ti1 -22.3(5) . 5_655
C3 C1 N1 Ti1 157.6(2) . 5_655
N3 C1 N1 Ti1 22.3(5) . .
C3 C1 N1 Ti1 -157.7(2) . .
N2 C2 N1 C1 -176.8(3) . .
C12 C2 N1 C1 1.2(4) . .
N2 C2 N1 Ti1 24.7(4) . 5_655
C12 C2 N1 Ti1 -157.3(2) . 5_655
N2 C2 N1 Ti1 -19.8(5) . .
C12 C2 N1 Ti1 158.2(2) . .
N1 C2 N2 C2 -1.4(3) . 2_655
C12 C2 N2 C2 -179.1(3) . 2_655
N1 C1 N3 C1 2.5(7) . 6
C3 C1 N3 C1 -177.5(2) . 6
C1 N1 Ti1 Ti1 -104.4(3) . 5_655
C2 N1 Ti1 Ti1 101.8(3) . 5_655
C1 N1 Ti1 O1 75.4(3) . .
C2 N1 Ti1 O1 -78.5(3) . .
Ti1 N1 Ti1 O1 179.8(2) 5_655 .
C1 N1 Ti1 N1 -104.4(3) . 5_655
C2 N1 Ti1 N1 101.8(3) . 5_655
Ti1 N1 Ti1 N1 0.0 5_655 5_655
C1 N1 Ti1 N1 -176.8(3) . 2_655
C2 N1 Ti1 N1 29.3(2) . 2_655
Ti1 N1 Ti1 N1 -72.47(13) 5_655 2_655
C1 N1 Ti1 N1 -32.0(3) . 6
C2 N1 Ti1 N1 174.2(2) . 6
Ti1 N1 Ti1 N1 72.41(11) 5_655 6
